data_7062170
loop_
_publ_author_name
'Shahsavari, Hamid R.'
'Chamyani, Samira'
'Aghakhanpour, Reza Babadi'
'Dolatyari, Vahideh'
'Paziresh, Sareh'

_publ_section_title
;
 Phosphorescent Pt(ii) complexes bearing cyclometalated
 difluorophenylpyridinate and diphosphine building blocks
;
_journal_issue 3
_journal_name_full 'New Journal of Chemistry'
_journal_page_first 1435
_journal_page_last 1443
_journal_paper_doi 10.1039/D2NJ05555D
_journal_volume 47
_journal_year 2023
_chemical_formula_moiety 'C47 H34 Cl2 F4 N2 P2 Pt2'
_chemical_formula_sum 'C47 H34 Cl2 F4 N2 P2 Pt2'
_chemical_formula_weight 1225.78
_space_group_crystal_system triclinic
_space_group_IT_number 2
_space_group_name_Hall '-P 1'
_space_group_name_H-M_alt 'P -1'
_atom_sites_solution_hydrogens geom
_atom_sites_solution_primary dual
_audit_creation_date 2019-02-27
_audit_creation_method
;
Olex2 1.2
(compiled 2018.05.29 svn.r3508 for OlexSys, GUI svn.r5506)
;
_audit_update_record
;
2022-12-02 deposited with the CCDC.	2022-12-08 downloaded from the CCDC.
;
_cell_angle_alpha 107.9010(10)
_cell_angle_beta 90.2110(10)
_cell_angle_gamma 105.9130(10)
_cell_formula_units_Z 2
_cell_length_a 9.2890(3)
_cell_length_b 13.9047(5)
_cell_length_c 17.0859(6)
_cell_measurement_reflns_used 9926
_cell_measurement_temperature 110
_cell_measurement_theta_max 24.07
_cell_measurement_theta_min 2.34
_cell_volume 2010.17(12)
_computing_cell_refinement 'SAINT V8.38A (?, 2016)'
_computing_data_collection 'APEX3 (Bruker, 2016)'
_computing_data_reduction 'SAINT V8.38A (?, 2016)'
_computing_molecular_graphics 'Olex2 (Dolomanov et al., 2009)'
_computing_publication_material 'Olex2 (Dolomanov et al., 2009)'
_computing_structure_refinement 'ShelXL (Sheldrick, 2015)'
_computing_structure_solution 'ShelXT (Sheldrick, 2015)'
_diffrn_ambient_temperature 110.0
_diffrn_detector 'Bruker Hybrid Pixel area detector'
_diffrn_detector_area_resol_mean 10.5
_diffrn_detector_type 'Hybrid Pixel area detector'
_diffrn_measured_fraction_theta_full 1.000
_diffrn_measured_fraction_theta_max 0.995
_diffrn_measurement_device 'three-circle diffractometer'
_diffrn_measurement_device_type 'Bruker Hybrid Pixel area detector'
_diffrn_measurement_method '\w and \f scans'
_diffrn_radiation_monochromator 'mirror optics'
_diffrn_radiation_probe x-ray
_diffrn_radiation_type MoK\a
_diffrn_radiation_wavelength 0.71073
_diffrn_reflns_av_R_equivalents 0.0885
_diffrn_reflns_av_unetI/netI 0.0540
_diffrn_reflns_Laue_measured_fraction_full 1.000
_diffrn_reflns_Laue_measured_fraction_max 0.995
_diffrn_reflns_limit_h_max 12
_diffrn_reflns_limit_h_min -12
_diffrn_reflns_limit_k_max 18
_diffrn_reflns_limit_k_min -18
_diffrn_reflns_limit_l_max 23
_diffrn_reflns_limit_l_min -23
_diffrn_reflns_number 84820
_diffrn_reflns_point_group_measured_fraction_full 1.000
_diffrn_reflns_point_group_measured_fraction_max 0.995
_diffrn_reflns_theta_full 25.242
_diffrn_reflns_theta_max 28.708
_diffrn_reflns_theta_min 1.258
_diffrn_source 'microfocus sealed X-ray tube'
_diffrn_source_type 'Incoatec I\ms'
_diffrn_standards_number 0
_exptl_absorpt_coefficient_mu 7.222
_exptl_absorpt_correction_T_max 0.7458
_exptl_absorpt_correction_T_min 0.5106
_exptl_absorpt_correction_type multi-scan
_exptl_absorpt_process_details
'SADABS-2016/2 (Bruker,2016/2) was used for absorption correction. wR2(int) was 0.1258 before and 0.0706 after correction. The Ratio of minimum to maximum transmission is 0.6846. The \l/2 correction factor is Not present.'
_exptl_crystal_colour colourless
_exptl_crystal_colour_primary colourless
_exptl_crystal_density_diffrn 2.025
_exptl_crystal_description plate
_exptl_crystal_F_000 1172
_exptl_crystal_size_max 0.4
_exptl_crystal_size_mid 0.2
_exptl_crystal_size_min 0.1
_refine_diff_density_max 1.477
_refine_diff_density_min -1.850
_refine_diff_density_rms 0.187
_refine_ls_extinction_method none
_refine_ls_goodness_of_fit_ref 0.908
_refine_ls_hydrogen_treatment constr
_refine_ls_matrix_type full
_refine_ls_number_parameters 532
_refine_ls_number_reflns 10362
_refine_ls_number_restraints 0
_refine_ls_restrained_S_all 0.908
_refine_ls_R_factor_all 0.0534
_refine_ls_R_factor_gt 0.0334
_refine_ls_shift/su_max 0.001
_refine_ls_shift/su_mean 0.000
_refine_ls_structure_factor_coef Fsqd
_refine_ls_weighting_details 'w=1/[\s^2^(Fo^2^)+(0.0433P)^2^+5.2047P] where P=(Fo^2^+2Fc^2^)/3'
_refine_ls_weighting_scheme calc
_refine_ls_wR_factor_gt 0.0730
_refine_ls_wR_factor_ref 0.0835
_reflns_Friedel_coverage 0.000
_reflns_number_gt 7856
_reflns_number_total 10362
_reflns_threshold_expression 'I > 2\s(I)'
_cod_data_source_file d2nj05555d3.cif
_cod_data_source_block 1a
_cod_depositor_comments 'Adding full bibliography for 7062170.cif.'
_cod_database_code 7062170
_shelx_shelxl_version_number 2018/3
_shelx_space_group_comment
;
The symmetry employed for this shelxl refinement is uniquely defined
by the following loop, which should always be used as a source of
symmetry information in preference to the above space-group names.
They are only intended as comments.
;
_shelx_estimated_absorpt_t_max 0.532
_shelx_estimated_absorpt_t_min 0.160
_olex2_refinement_description
;
1. Fixed Uiso
 At 1.2 times of:
  All C(H) groups, All C(H,H) groups
2.a Secondary CH2 refined with riding coordinates:
 C12(H12A,H12B)
2.b Aromatic/amide H refined with riding coordinates:
 C1(H1), C2(H2), C3(H3), C4(H4), C8(H8), C10(H10), C14(H14), C15(H15),
 C16(H16), C17(H17), C18(H18), C20(H20), C21(H21), C22(H22), C23(H23), C24(H24),
  C26(H26), C27(H27), C28(H28), C29(H29), C30(H30), C32(H32), C33(H33),
 C34(H34), C35(H35), C36(H36), C37(H37), C38(H38), C39(H39), C40(H40), C44(H44),
  C46(H46)
;
_olex2_submission_special_instructions 'No special instructions were received'

loop_
_space_group_symop_operation_xyz
'x, y, z'
'-x, -y, -z'

loop_
_atom_site_label
_atom_site_type_symbol
_atom_site_fract_x
_atom_site_fract_y
_atom_site_fract_z
_atom_site_U_iso_or_equiv
_atom_site_adp_type
_atom_site_occupancy
_atom_site_site_symmetry_order
_atom_site_calc_flag
_atom_site_refinement_flags_posn
_atom_site_refinement_flags_adp
_atom_site_refinement_flags_occupancy
_atom_site_disorder_assembly
_atom_site_disorder_group
Pt1 Pt 0.39317(2) 0.38577(2) 0.14446(2) 0.01703(6) Uani 1 1 d . . . . .
Pt2 Pt 0.21839(2) 0.12976(2) 0.38220(2) 0.01557(6) Uani 1 1 d . . . . .
Cl1 Cl 0.50895(16) 0.25015(11) 0.08169(9) 0.0278(3) Uani 1 1 d . . . . .
Cl2 Cl 0.05062(14) -0.01042(10) 0.27428(8) 0.0227(3) Uani 1 1 d . . . . .
P1 P 0.21289(14) 0.26675(10) 0.18017(8) 0.0149(2) Uani 1 1 d . . . . .
P2 P 0.37359(14) 0.16581(10) 0.28779(8) 0.0151(3) Uani 1 1 d . . . . .
F1 F -0.0269(4) 0.5950(3) 0.2336(2) 0.0297(7) Uani 1 1 d . . . . .
F2 F 0.3878(4) 0.7503(3) 0.1147(2) 0.0366(8) Uani 1 1 d . . . . .
F007 F 0.3036(4) 0.2811(3) 0.70651(18) 0.0341(8) Uani 1 1 d . . . . .
F009 F 0.7456(3) 0.3258(3) 0.57509(19) 0.0283(7) Uani 1 1 d . . . . .
N1 N 0.5595(5) 0.4948(4) 0.1092(3) 0.0221(10) Uani 1 1 d . . . . .
N2 N 0.0649(5) 0.1188(3) 0.4694(3) 0.0188(9) Uani 1 1 d . . . . .
C1 C 0.6940(6) 0.4804(5) 0.0887(4) 0.0296(13) Uani 1 1 d . . . . .
H1 H 0.718104 0.419928 0.093010 0.036 Uiso 1 1 calc R . . . .
C2 C 0.7978(7) 0.5537(5) 0.0613(4) 0.0325(14) Uani 1 1 d . . . . .
H2 H 0.891669 0.542723 0.045936 0.039 Uiso 1 1 calc R . . . .
C3 C 0.7633(7) 0.6417(5) 0.0567(3) 0.0325(14) Uani 1 1 d . . . . .
H3 H 0.833335 0.692313 0.038408 0.039 Uiso 1 1 calc R . . . .
C4 C 0.6254(7) 0.6562(5) 0.0790(3) 0.0302(13) Uani 1 1 d . . . . .
H4 H 0.599061 0.715780 0.074417 0.036 Uiso 1 1 calc R . . . .
C5 C 0.5248(6) 0.5822(4) 0.1084(3) 0.0243(12) Uani 1 1 d . . . . .
C6 C 0.3779(6) 0.5884(4) 0.1380(3) 0.0202(11) Uani 1 1 d . . . . .
C7 C 0.2969(6) 0.5029(4) 0.1653(3) 0.0185(10) Uani 1 1 d . . . . .
C8 C 0.1592(6) 0.5073(4) 0.1957(3) 0.0227(11) Uani 1 1 d . . . . .
H8 H 0.100849 0.451029 0.212821 0.027 Uiso 1 1 calc R . . . .
C9 C 0.1066(6) 0.5924(4) 0.2011(3) 0.0253(12) Uani 1 1 d . . . . .
C10 C 0.1824(7) 0.6766(4) 0.1753(3) 0.0274(13) Uani 1 1 d . . . . .
H10 H 0.144315 0.734707 0.179712 0.033 Uiso 1 1 calc R . . . .
C11 C 0.3156(7) 0.6704(4) 0.1430(3) 0.0245(12) Uani 1 1 d . . . . .
C12 C 0.2681(6) 0.1539(4) 0.1916(3) 0.0173(10) Uani 1 1 d . . . . .
H12A H 0.329032 0.132100 0.145638 0.021 Uiso 1 1 calc R . . . .
H12B H 0.174955 0.094813 0.182971 0.021 Uiso 1 1 calc R . . . .
C13 C 0.0710(6) 0.2025(4) 0.0913(3) 0.0176(10) Uani 1 1 d . . . . .
C14 C -0.0640(6) 0.2266(4) 0.0886(3) 0.0232(11) Uani 1 1 d . . . . .
H14 H -0.092198 0.270472 0.136949 0.028 Uiso 1 1 calc R . . . .
C15 C -0.1586(6) 0.1864(5) 0.0151(3) 0.0261(12) Uani 1 1 d . . . . .
H15 H -0.251767 0.202142 0.013945 0.031 Uiso 1 1 calc R . . . .
C16 C -0.1174(6) 0.1238(4) -0.0563(3) 0.0243(12) Uani 1 1 d . . . . .
H16 H -0.180353 0.098635 -0.106655 0.029 Uiso 1 1 calc R . . . .
C17 C 0.0164(6) 0.0984(4) -0.0536(3) 0.0241(12) Uani 1 1 d . . . . .
H17 H 0.043558 0.053732 -0.101896 0.029 Uiso 1 1 calc R . . . .
C18 C 0.1106(6) 0.1375(4) 0.0190(3) 0.0215(11) Uani 1 1 d . . . . .
H18 H 0.202616 0.120311 0.020005 0.026 Uiso 1 1 calc R . . . .
C19 C 0.1113(6) 0.3007(4) 0.2701(3) 0.0180(10) Uani 1 1 d . . . . .
C20 C -0.0160(6) 0.2266(4) 0.2806(3) 0.0230(11) Uani 1 1 d . . . . .
H20 H -0.057618 0.162181 0.237116 0.028 Uiso 1 1 calc R . . . .
C21 C -0.0826(7) 0.2464(5) 0.3543(4) 0.0283(13) Uani 1 1 d . . . . .
H21 H -0.170117 0.195704 0.360650 0.034 Uiso 1 1 calc R . . . .
C22 C -0.0224(7) 0.3398(5) 0.4190(4) 0.0328(14) Uani 1 1 d . . . . .
H22 H -0.066616 0.351920 0.469844 0.039 Uiso 1 1 calc R . . . .
C23 C 0.1016(7) 0.4143(5) 0.4088(3) 0.0291(13) Uani 1 1 d . . . . .
H23 H 0.141848 0.478530 0.452738 0.035 Uiso 1 1 calc R . . . .
C24 C 0.1695(6) 0.3972(4) 0.3349(3) 0.0221(11) Uani 1 1 d . . . . .
H24 H 0.253972 0.449863 0.328171 0.026 Uiso 1 1 calc R . . . .
C25 C 0.5140(6) 0.2945(4) 0.3160(3) 0.0180(10) Uani 1 1 d . . . . .
C26 C 0.4888(6) 0.3804(4) 0.3775(3) 0.0180(10) Uani 1 1 d . . . . .
H26 H 0.401147 0.370172 0.405992 0.022 Uiso 1 1 calc R . . . .
C27 C 0.5905(6) 0.4801(4) 0.3970(3) 0.0236(12) Uani 1 1 d . . . . .
H27 H 0.571467 0.537772 0.438247 0.028 Uiso 1 1 calc R . . . .
C28 C 0.7194(6) 0.4961(4) 0.3569(3) 0.0251(12) Uani 1 1 d . . . . .
H28 H 0.789306 0.564362 0.370661 0.030 Uiso 1 1 calc R . . . .
C29 C 0.7459(6) 0.4121(4) 0.2966(4) 0.0264(12) Uani 1 1 d . . . . .
H29 H 0.834039 0.423110 0.268517 0.032 Uiso 1 1 calc R . . . .
C30 C 0.6454(6) 0.3117(4) 0.2764(3) 0.0241(12) Uani 1 1 d . . . . .
H30 H 0.666032 0.254381 0.235523 0.029 Uiso 1 1 calc R . . . .
C31 C 0.4800(6) 0.0703(4) 0.2545(3) 0.0203(11) Uani 1 1 d . . . . .
C32 C 0.5026(6) 0.0176(4) 0.3088(3) 0.0247(12) Uani 1 1 d . . . . .
H32 H 0.457337 0.028941 0.359344 0.030 Uiso 1 1 calc R . . . .
C33 C 0.5907(7) -0.0516(4) 0.2898(4) 0.0293(13) Uani 1 1 d . . . . .
H33 H 0.604453 -0.087679 0.326988 0.035 Uiso 1 1 calc R . . . .
C34 C 0.6581(6) -0.0676(5) 0.2168(4) 0.0325(14) Uani 1 1 d . . . . .
H34 H 0.721063 -0.112861 0.204681 0.039 Uiso 1 1 calc R . . . .
C35 C 0.6341(6) -0.0182(5) 0.1618(4) 0.0292(13) Uani 1 1 d . . . . .
H35 H 0.678482 -0.031065 0.111032 0.035 Uiso 1 1 calc R . . . .
C36 C 0.5460(6) 0.0504(4) 0.1795(3) 0.0215(11) Uani 1 1 d . . . . .
H36 H 0.530180 0.083891 0.140770 0.026 Uiso 1 1 calc R . . . .
C37 C -0.0837(6) 0.0712(4) 0.4504(3) 0.0235(11) Uani 1 1 d . . . . .
H37 H -0.119917 0.030228 0.394733 0.028 Uiso 1 1 calc R . . . .
C38 C -0.1860(6) 0.0798(4) 0.5095(4) 0.0258(12) Uani 1 1 d . . . . .
H38 H -0.290021 0.044363 0.494376 0.031 Uiso 1 1 calc R . . . .
C39 C -0.1346(7) 0.1406(5) 0.5904(4) 0.0288(13) Uani 1 1 d . . . . .
H39 H -0.202667 0.148301 0.631685 0.035 Uiso 1 1 calc R . . . .
C40 C 0.0198(6) 0.1906(4) 0.6104(3) 0.0221(11) Uani 1 1 d . . . . .
H40 H 0.057567 0.232618 0.665644 0.027 Uiso 1 1 calc R . . . .
C41 C 0.1181(6) 0.1785(4) 0.5489(3) 0.0193(10) Uani 1 1 d . . . . .
C42 C 0.2825(6) 0.2241(4) 0.5596(3) 0.0200(11) Uani 1 1 d . . . . .
C43 C 0.3555(6) 0.2135(4) 0.4857(3) 0.0192(11) Uani 1 1 d . . . . .
C44 C 0.5133(6) 0.2471(4) 0.4929(3) 0.0183(10) Uani 1 1 d . . . . .
H44 H 0.565441 0.238405 0.444706 0.022 Uiso 1 1 calc R . . . .
C45 C 0.5929(6) 0.2927(4) 0.5702(3) 0.0211(11) Uani 1 1 d . . . . .
C46 C 0.5249(6) 0.3048(4) 0.6429(3) 0.0244(12) Uani 1 1 d . . . . .
H46 H 0.581423 0.334784 0.695436 0.029 Uiso 1 1 calc R . . . .
C47 C 0.3699(6) 0.2708(4) 0.6345(3) 0.0220(11) Uani 1 1 d . . . . .

loop_
_atom_site_aniso_label
_atom_site_aniso_U_11
_atom_site_aniso_U_22
_atom_site_aniso_U_33
_atom_site_aniso_U_23
_atom_site_aniso_U_13
_atom_site_aniso_U_12
Pt1 0.01609(10) 0.02083(10) 0.01452(10) 0.00759(8) 0.00097(7) 0.00373(8)
Pt2 0.01726(10) 0.01770(10) 0.01143(9) 0.00467(7) -0.00016(7) 0.00457(8)
Cl1 0.0269(7) 0.0355(7) 0.0308(7) 0.0183(6) 0.0129(6) 0.0159(6)
Cl2 0.0230(7) 0.0246(6) 0.0161(6) 0.0064(5) -0.0021(5) -0.0001(5)
P1 0.0154(6) 0.0167(6) 0.0126(6) 0.0047(5) 0.0010(5) 0.0049(5)
P2 0.0161(6) 0.0164(6) 0.0127(6) 0.0041(5) 0.0000(5) 0.0053(5)
F1 0.0322(19) 0.0293(18) 0.0338(19) 0.0127(15) 0.0068(15) 0.0157(15)
F2 0.046(2) 0.0296(18) 0.037(2) 0.0210(16) -0.0002(17) 0.0034(16)
F007 0.040(2) 0.046(2) 0.0115(15) 0.0057(14) 0.0040(14) 0.0089(17)
F009 0.0220(17) 0.0313(18) 0.0267(17) 0.0074(14) -0.0063(13) 0.0023(14)
N1 0.020(2) 0.024(2) 0.019(2) 0.0094(18) -0.0004(18) -0.0026(18)
N2 0.024(2) 0.020(2) 0.015(2) 0.0076(17) 0.0012(17) 0.0085(18)
C1 0.024(3) 0.036(3) 0.028(3) 0.013(3) 0.000(2) 0.005(3)
C2 0.024(3) 0.044(4) 0.024(3) 0.017(3) -0.001(2) -0.008(3)
C3 0.035(3) 0.037(3) 0.020(3) 0.016(3) 0.003(2) -0.006(3)
C4 0.035(3) 0.029(3) 0.021(3) 0.011(2) -0.002(2) -0.003(3)
C5 0.029(3) 0.025(3) 0.013(2) 0.007(2) -0.003(2) -0.002(2)
C6 0.026(3) 0.020(3) 0.011(2) 0.0060(19) -0.005(2) 0.000(2)
C7 0.024(3) 0.017(2) 0.011(2) 0.0054(19) -0.004(2) 0.001(2)
C8 0.031(3) 0.022(3) 0.015(2) 0.007(2) -0.001(2) 0.006(2)
C9 0.027(3) 0.026(3) 0.023(3) 0.006(2) -0.002(2) 0.008(2)
C10 0.039(3) 0.019(3) 0.024(3) 0.006(2) -0.004(2) 0.008(2)
C11 0.035(3) 0.019(3) 0.018(3) 0.011(2) -0.004(2) -0.001(2)
C12 0.018(3) 0.020(2) 0.012(2) 0.0033(19) 0.0006(19) 0.005(2)
C13 0.019(3) 0.021(2) 0.011(2) 0.0055(19) -0.0016(19) 0.003(2)
C14 0.024(3) 0.029(3) 0.016(3) 0.004(2) 0.001(2) 0.011(2)
C15 0.018(3) 0.036(3) 0.023(3) 0.004(2) -0.001(2) 0.011(2)
C16 0.027(3) 0.026(3) 0.019(3) 0.006(2) -0.003(2) 0.007(2)
C17 0.029(3) 0.028(3) 0.016(2) 0.008(2) 0.005(2) 0.008(2)
C18 0.022(3) 0.024(3) 0.021(3) 0.008(2) 0.001(2) 0.010(2)
C19 0.022(3) 0.022(3) 0.015(2) 0.009(2) 0.001(2) 0.010(2)
C20 0.023(3) 0.025(3) 0.026(3) 0.011(2) 0.004(2) 0.012(2)
C21 0.025(3) 0.040(3) 0.033(3) 0.022(3) 0.012(2) 0.017(3)
C22 0.038(4) 0.048(4) 0.030(3) 0.022(3) 0.017(3) 0.029(3)
C23 0.042(4) 0.035(3) 0.014(3) 0.003(2) 0.004(2) 0.022(3)
C24 0.027(3) 0.019(3) 0.021(3) 0.008(2) -0.001(2) 0.007(2)
C25 0.020(3) 0.020(2) 0.016(2) 0.005(2) -0.001(2) 0.010(2)
C26 0.022(3) 0.021(2) 0.011(2) 0.0055(19) -0.0016(19) 0.006(2)
C27 0.032(3) 0.017(3) 0.020(3) 0.001(2) -0.003(2) 0.010(2)
C28 0.023(3) 0.020(3) 0.030(3) 0.009(2) -0.001(2) 0.002(2)
C29 0.018(3) 0.028(3) 0.035(3) 0.011(2) 0.005(2) 0.007(2)
C30 0.024(3) 0.023(3) 0.027(3) 0.008(2) 0.003(2) 0.010(2)
C31 0.016(3) 0.020(3) 0.022(3) 0.004(2) -0.005(2) 0.005(2)
C32 0.025(3) 0.017(3) 0.026(3) 0.002(2) -0.004(2) 0.002(2)
C33 0.035(3) 0.020(3) 0.033(3) 0.009(2) -0.005(3) 0.007(2)
C34 0.023(3) 0.025(3) 0.044(4) 0.000(3) -0.002(3) 0.011(2)
C35 0.024(3) 0.029(3) 0.034(3) 0.002(3) 0.007(2) 0.015(2)
C36 0.022(3) 0.019(2) 0.022(3) 0.004(2) 0.002(2) 0.007(2)
C37 0.025(3) 0.023(3) 0.025(3) 0.011(2) 0.001(2) 0.008(2)
C38 0.023(3) 0.028(3) 0.030(3) 0.014(2) 0.005(2) 0.006(2)
C39 0.037(3) 0.030(3) 0.028(3) 0.015(3) 0.018(3) 0.017(3)
C40 0.031(3) 0.019(3) 0.018(3) 0.007(2) 0.006(2) 0.010(2)
C41 0.026(3) 0.017(2) 0.015(2) 0.0047(19) 0.003(2) 0.006(2)
C42 0.029(3) 0.017(2) 0.013(2) 0.0035(19) -0.001(2) 0.007(2)
C43 0.027(3) 0.015(2) 0.017(2) 0.0055(19) -0.001(2) 0.009(2)
C44 0.020(3) 0.021(2) 0.014(2) 0.007(2) -0.004(2) 0.004(2)
C45 0.026(3) 0.014(2) 0.021(3) 0.004(2) -0.004(2) 0.005(2)
C46 0.032(3) 0.019(3) 0.018(3) 0.003(2) -0.005(2) 0.003(2)
C47 0.038(3) 0.019(3) 0.011(2) 0.004(2) 0.002(2) 0.013(2)

loop_
_atom_type_symbol
_atom_type_description
_atom_type_scat_dispersion_real
_atom_type_scat_dispersion_imag
_atom_type_scat_source
C C 0.0033 0.0016 'International Tables Vol C Tables 4.2.6.8 and 6.1.1.4'
H H 0.0000 0.0000 'International Tables Vol C Tables 4.2.6.8 and 6.1.1.4'
Cl Cl 0.1484 0.1585 'International Tables Vol C Tables 4.2.6.8 and 6.1.1.4'
F F 0.0171 0.0103 'International Tables Vol C Tables 4.2.6.8 and 6.1.1.4'
N N 0.0061 0.0033 'International Tables Vol C Tables 4.2.6.8 and 6.1.1.4'
P P 0.1023 0.0942 'International Tables Vol C Tables 4.2.6.8 and 6.1.1.4'
Pt Pt -1.7033 8.3905 'International Tables Vol C Tables 4.2.6.8 and 6.1.1.4'

loop_
_geom_angle_atom_site_label_1
_geom_angle_atom_site_label_2
_geom_angle_atom_site_label_3
_geom_angle
_geom_angle_site_symmetry_1
_geom_angle_site_symmetry_3
_geom_angle_publ_flag
P1 Pt1 Cl1 89.08(5) . . ?
N1 Pt1 Cl1 90.46(13) . . ?
N1 Pt1 P1 179.03(12) . . ?
C7 Pt1 Cl1 163.98(14) . . ?
C7 Pt1 P1 99.70(15) . . ?
C7 Pt1 N1 80.6(2) . . ?
P2 Pt2 Cl2 89.43(4) . . ?
N2 Pt2 Cl2 92.87(12) . . ?
N2 Pt2 P2 170.38(12) . . ?
C43 Pt2 Cl2 163.59(15) . . ?
C43 Pt2 P2 99.80(16) . . ?
C43 Pt2 N2 80.29(19) . . ?
C12 P1 Pt1 115.28(17) . . ?
C13 P1 Pt1 106.15(17) . . ?
C13 P1 C12 101.8(2) . . ?
C19 P1 Pt1 123.31(18) . . ?
C19 P1 C12 101.9(2) . . ?
C19 P1 C13 106.2(2) . . ?
C12 P2 Pt2 111.59(17) . . ?
C25 P2 Pt2 118.13(17) . . ?
C25 P2 C12 105.3(2) . . ?
C31 P2 Pt2 111.55(19) . . ?
C31 P2 C12 104.1(2) . . ?
C31 P2 C25 105.0(2) . . ?
C1 N1 Pt1 123.1(4) . . ?
C5 N1 Pt1 115.5(4) . . ?
C5 N1 C1 121.4(5) . . ?
C37 N2 Pt2 124.0(4) . . ?
C37 N2 C41 119.4(5) . . ?
C41 N2 Pt2 115.7(3) . . ?
N1 C1 H1 119.8 . . ?
N1 C1 C2 120.4(6) . . ?
C2 C1 H1 119.8 . . ?
C1 C2 H2 120.3 . . ?
C3 C2 C1 119.5(6) . . ?
C3 C2 H2 120.3 . . ?
C2 C3 H3 120.2 . . ?
C2 C3 C4 119.5(6) . . ?
C4 C3 H3 120.2 . . ?
C3 C4 H4 120.2 . . ?
C3 C4 C5 119.6(6) . . ?
C5 C4 H4 120.2 . . ?
N1 C5 C4 119.4(5) . . ?
N1 C5 C6 114.2(5) . . ?
C4 C5 C6 126.4(5) . . ?
C7 C6 C5 115.6(5) . . ?
C11 C6 C5 125.5(5) . . ?
C11 C6 C7 118.9(5) . . ?
C6 C7 Pt1 113.7(4) . . ?
C8 C7 Pt1 128.9(4) . . ?
C8 C7 C6 117.2(5) . . ?
C7 C8 H8 119.6 . . ?
C9 C8 C7 120.8(5) . . ?
C9 C8 H8 119.6 . . ?
F1 C9 C8 118.8(5) . . ?
F1 C9 C10 117.7(5) . . ?
C8 C9 C10 123.5(6) . . ?
C9 C10 H10 122.2 . . ?
C11 C10 C9 115.6(5) . . ?
C11 C10 H10 122.2 . . ?
F2 C11 C6 119.9(5) . . ?
F2 C11 C10 116.1(5) . . ?
C10 C11 C6 124.0(5) . . ?
P1 C12 P2 120.7(3) . . ?
P1 C12 H12A 107.1 . . ?
P1 C12 H12B 107.1 . . ?
P2 C12 H12A 107.1 . . ?
P2 C12 H12B 107.1 . . ?
H12A C12 H12B 106.8 . . ?
C14 C13 P1 122.7(4) . . ?
C14 C13 C18 118.9(4) . . ?
C18 C13 P1 117.7(4) . . ?
C13 C14 H14 119.9 . . ?
C13 C14 C15 120.2(5) . . ?
C15 C14 H14 119.9 . . ?
C14 C15 H15 119.8 . . ?
C16 C15 C14 120.4(5) . . ?
C16 C15 H15 119.8 . . ?
C15 C16 H16 120.3 . . ?
C15 C16 C17 119.4(5) . . ?
C17 C16 H16 120.3 . . ?
C16 C17 H17 119.8 . . ?
C18 C17 C16 120.5(5) . . ?
C18 C17 H17 119.8 . . ?
C13 C18 H18 119.8 . . ?
C17 C18 C13 120.4(5) . . ?
C17 C18 H18 119.8 . . ?
C20 C19 P1 120.0(4) . . ?
C20 C19 C24 119.0(5) . . ?
C24 C19 P1 120.7(4) . . ?
C19 C20 H20 119.8 . . ?
C19 C20 C21 120.4(5) . . ?
C21 C20 H20 119.8 . . ?
C20 C21 H21 119.7 . . ?
C22 C21 C20 120.6(6) . . ?
C22 C21 H21 119.7 . . ?
C21 C22 H22 120.2 . . ?
C23 C22 C21 119.5(5) . . ?
C23 C22 H22 120.2 . . ?
C22 C23 H23 119.5 . . ?
C22 C23 C24 121.0(5) . . ?
C24 C23 H23 119.5 . . ?
C19 C24 H24 120.3 . . ?
C23 C24 C19 119.4(5) . . ?
C23 C24 H24 120.3 . . ?
C26 C25 P2 119.7(4) . . ?
C26 C25 C30 118.3(5) . . ?
C30 C25 P2 121.9(4) . . ?
C25 C26 H26 119.7 . . ?
C27 C26 C25 120.6(5) . . ?
C27 C26 H26 119.7 . . ?
C26 C27 H27 119.8 . . ?
C28 C27 C26 120.4(5) . . ?
C28 C27 H27 119.8 . . ?
C27 C28 H28 120.2 . . ?
C29 C28 C27 119.5(5) . . ?
C29 C28 H28 120.2 . . ?
C28 C29 H29 119.6 . . ?
C28 C29 C30 120.8(5) . . ?
C30 C29 H29 119.6 . . ?
C25 C30 H30 119.9 . . ?
C29 C30 C25 120.3(5) . . ?
C29 C30 H30 119.9 . . ?
C32 C31 P2 117.5(4) . . ?
C32 C31 C36 118.3(5) . . ?
C36 C31 P2 124.1(4) . . ?
C31 C32 H32 119.6 . . ?
C31 C32 C33 120.8(5) . . ?
C33 C32 H32 119.6 . . ?
C32 C33 H33 120.0 . . ?
C34 C33 C32 119.9(6) . . ?
C34 C33 H33 120.0 . . ?
C33 C34 H34 120.0 . . ?
C35 C34 C33 120.0(5) . . ?
C35 C34 H34 120.0 . . ?
C34 C35 H35 119.6 . . ?
C34 C35 C36 120.9(6) . . ?
C36 C35 H35 119.6 . . ?
C31 C36 H36 119.9 . . ?
C35 C36 C31 120.1(5) . . ?
C35 C36 H36 119.9 . . ?
N2 C37 H37 118.8 . . ?
N2 C37 C38 122.3(5) . . ?
C38 C37 H37 118.8 . . ?
C37 C38 H38 120.4 . . ?
C39 C38 C37 119.2(5) . . ?
C39 C38 H38 120.4 . . ?
C38 C39 H39 120.7 . . ?
C38 C39 C40 118.7(5) . . ?
C40 C39 H39 120.7 . . ?
C39 C40 H40 120.1 . . ?
C41 C40 C39 119.9(5) . . ?
C41 C40 H40 120.1 . . ?
N2 C41 C40 120.5(5) . . ?
N2 C41 C42 112.8(4) . . ?
C40 C41 C42 126.7(5) . . ?
C43 C42 C41 115.9(4) . . ?
C47 C42 C41 125.4(5) . . ?
C47 C42 C43 118.5(5) . . ?
C42 C43 Pt2 114.3(4) . . ?
C44 C43 Pt2 127.0(4) . . ?
C44 C43 C42 117.9(5) . . ?
C43 C44 H44 120.0 . . ?
C45 C44 C43 120.1(5) . . ?
C45 C44 H44 120.0 . . ?
F009 C45 C44 118.7(5) . . ?
F009 C45 C46 118.2(5) . . ?
C44 C45 C46 123.1(5) . . ?
C45 C46 H46 122.0 . . ?
C45 C46 C47 115.9(5) . . ?
C47 C46 H46 122.0 . . ?
F007 C47 C42 120.0(5) . . ?
F007 C47 C46 115.6(4) . . ?
C42 C47 C46 124.3(5) . . ?

loop_
_geom_bond_atom_site_label_1
_geom_bond_atom_site_label_2
_geom_bond_distance
_geom_bond_site_symmetry_2
_geom_bond_publ_flag
Pt1 Cl1 2.3959(13) . ?
Pt1 P1 2.2413(13) . ?
Pt1 N1 2.081(4) . ?
Pt1 C7 2.006(5) . ?
Pt2 Cl2 2.3941(12) . ?
Pt2 P2 2.2471(13) . ?
Pt2 N2 2.077(4) . ?
Pt2 C43 2.003(5) . ?
P1 C12 1.843(5) . ?
P1 C13 1.830(5) . ?
P1 C19 1.812(5) . ?
P2 C12 1.849(5) . ?
P2 C25 1.823(5) . ?
P2 C31 1.823(5) . ?
F1 C9 1.366(6) . ?
F2 C11 1.357(6) . ?
F007 C47 1.363(6) . ?
F009 C45 1.359(6) . ?
N1 C1 1.349(7) . ?
N1 C5 1.344(7) . ?
N2 C37 1.346(7) . ?
N2 C41 1.363(6) . ?
C1 H1 0.9500 . ?
C1 C2 1.396(8) . ?
C2 H2 0.9500 . ?
C2 C3 1.371(9) . ?
C3 H3 0.9500 . ?
C3 C4 1.388(9) . ?
C4 H4 0.9500 . ?
C4 C5 1.406(8) . ?
C5 C6 1.473(8) . ?
C6 C7 1.432(7) . ?
C6 C11 1.394(8) . ?
C7 C8 1.392(7) . ?
C8 H8 0.9500 . ?
C8 C9 1.376(7) . ?
C9 C10 1.389(8) . ?
C10 H10 0.9500 . ?
C10 C11 1.370(8) . ?
C12 H12A 0.9900 . ?
C12 H12B 0.9900 . ?
C13 C14 1.387(7) . ?
C13 C18 1.406(7) . ?
C14 H14 0.9500 . ?
C14 C15 1.399(7) . ?
C15 H15 0.9500 . ?
C15 C16 1.387(7) . ?
C16 H16 0.9500 . ?
C16 C17 1.387(7) . ?
C17 H17 0.9500 . ?
C17 C18 1.385(7) . ?
C18 H18 0.9500 . ?
C19 C20 1.392(8) . ?
C19 C24 1.415(7) . ?
C20 H20 0.9500 . ?
C20 C21 1.390(8) . ?
C21 H21 0.9500 . ?
C21 C22 1.391(9) . ?
C22 H22 0.9500 . ?
C22 C23 1.375(9) . ?
C23 H23 0.9500 . ?
C23 C24 1.398(8) . ?
C24 H24 0.9500 . ?
C25 C26 1.403(7) . ?
C25 C30 1.396(7) . ?
C26 H26 0.9500 . ?
C26 C27 1.385(7) . ?
C27 H27 0.9500 . ?
C27 C28 1.381(8) . ?
C28 H28 0.9500 . ?
C28 C29 1.381(8) . ?
C29 H29 0.9500 . ?
C29 C30 1.388(7) . ?
C30 H30 0.9500 . ?
C31 C32 1.394(8) . ?
C31 C36 1.406(7) . ?
C32 H32 0.9500 . ?
C32 C33 1.394(8) . ?
C33 H33 0.9500 . ?
C33 C34 1.381(9) . ?
C34 H34 0.9500 . ?
C34 C35 1.373(9) . ?
C35 H35 0.9500 . ?
C35 C36 1.386(7) . ?
C36 H36 0.9500 . ?
C37 H37 0.9500 . ?
C37 C38 1.389(8) . ?
C38 H38 0.9500 . ?
C38 C39 1.382(8) . ?
C39 H39 0.9500 . ?
C39 C40 1.400(8) . ?
C40 H40 0.9500 . ?
C40 C41 1.395(7) . ?
C41 C42 1.471(7) . ?
C42 C43 1.422(7) . ?
C42 C47 1.382(7) . ?
C43 C44 1.403(7) . ?
C44 H44 0.9500 . ?
C44 C45 1.383(7) . ?
C45 C46 1.381(8) . ?
C46 H46 0.9500 . ?
C46 C47 1.379(8) . ?
